data_4076384
loop_
_publ_author_name
'Yao, Zi-Jian'
'Jin, Guo-Xin'

_publ_section_title
;
 Synthesis, Reactivity, and Structural Transformation of Mono- and
 Binuclear Carboranylamidinate-Based 3d Metal Complexes and
 Metallacarborane Derivatives
;
_journal_issue 5
_journal_name_full Organometallics
_journal_page_first 1767
_journal_paper_doi 10.1021/om2011358
_journal_volume 31
_journal_year 2012
_chemical_formula_sum 'C30 H66 B20 N4 Ni'
_chemical_formula_weight 757.78
_chemical_name_systematic
; 
 ? 
;
_space_group_IT_number 29
_symmetry_cell_setting orthorhombic
_symmetry_space_group_name_Hall 'P 2c -2ac'
_symmetry_space_group_name_H-M 'P c a 21'
_atom_sites_solution_hydrogens geom
_atom_sites_solution_primary direct
_atom_sites_solution_secondary difmap
_audit_creation_method SHELXL-97
_cell_angle_alpha 90.00
_cell_angle_beta 90.00
_cell_angle_gamma 90.00
_cell_formula_units_Z 4
_cell_length_a 21.703(7)
_cell_length_b 12.238(4)
_cell_length_c 19.483(7)
_cell_measurement_reflns_used 928
_cell_measurement_temperature 293(2)
_cell_measurement_theta_max 20.918
_cell_measurement_theta_min 2.178
_cell_volume 5175(3)
_computing_cell_refinement 'Bruker SMART'
_computing_data_collection 'Bruker SMART'
_computing_data_reduction 'Bruker SHELXTL'
_computing_molecular_graphics 'Bruker SHELXTL'
_computing_publication_material 'Bruker SHELXTL'
_computing_structure_refinement 'SHELXL-97 (Sheldrick, 1997)'
_computing_structure_solution 'SHELXS-97 (Sheldrick, 1990)'
_diffrn_ambient_temperature 293(2)
_diffrn_measured_fraction_theta_full 0.982
_diffrn_measured_fraction_theta_max 0.982
_diffrn_measurement_device_type 'CCD area detector'
_diffrn_measurement_method 'phi and omega scans'
_diffrn_radiation_monochromator graphite
_diffrn_radiation_source 'fine-focus sealed tube'
_diffrn_radiation_type MoK\a
_diffrn_radiation_wavelength 0.71073
_diffrn_reflns_av_R_equivalents 0.0622
_diffrn_reflns_av_sigmaI/netI 0.1162
_diffrn_reflns_limit_h_max 27
_diffrn_reflns_limit_h_min -26
_diffrn_reflns_limit_k_max 15
_diffrn_reflns_limit_k_min -15
_diffrn_reflns_limit_l_max 25
_diffrn_reflns_limit_l_min -23
_diffrn_reflns_number 24560
_diffrn_reflns_theta_full 27.53
_diffrn_reflns_theta_max 27.53
_diffrn_reflns_theta_min 1.66
_diffrn_standards_decay_% 4.90
_exptl_absorpt_coefficient_mu 0.399
_exptl_absorpt_correction_T_max 0.9726
_exptl_absorpt_correction_T_min 0.9244
_exptl_absorpt_correction_type multi-scan
_exptl_absorpt_process_details sadabs
_exptl_crystal_colour red
_exptl_crystal_density_diffrn 0.973
_exptl_crystal_density_method 'not measured'
_exptl_crystal_description prism
_exptl_crystal_F_000 1608
_exptl_crystal_size_max 0.20
_exptl_crystal_size_mid 0.10
_exptl_crystal_size_min 0.07
_platon_squeeze_details
;
;
_refine_diff_density_max 0.624
_refine_diff_density_min -0.259
_refine_diff_density_rms 0.063
_refine_ls_abs_structure_details 'Flack H D (1983), Acta Cryst. A39, 876-881'
_refine_ls_abs_structure_Flack 0.00(2)
_refine_ls_extinction_method none
_refine_ls_goodness_of_fit_ref 0.882
_refine_ls_hydrogen_treatment mixed
_refine_ls_matrix_type full
_refine_ls_number_parameters 525
_refine_ls_number_reflns 11004
_refine_ls_number_restraints 4
_refine_ls_restrained_S_all 0.882
_refine_ls_R_factor_all 0.0973
_refine_ls_R_factor_gt 0.0594
_refine_ls_shift/su_max 0.002
_refine_ls_shift/su_mean 0.000
_refine_ls_structure_factor_coef Fsqd
_refine_ls_weighting_details 'calc w=1/[\s^2^(Fo^2^)+(0.0839P)^2^+0.0000P] where P=(Fo^2^+2Fc^2^)/3'
_refine_ls_weighting_scheme calc
_refine_ls_wR_factor_gt 0.1461
_refine_ls_wR_factor_ref 0.1556
_reflns_number_gt 6128
_reflns_number_total 11004
_reflns_threshold_expression >2sigma(I)
_cod_data_source_file om2011358_si_001.cif
_cod_data_source_block 4
_cod_depositor_comments
;
The following automatic conversions were performed:

'_symmetry_cell_setting' value 'Orthorhombic' changed to
'orthorhombic' according to
/home/saulius/struct/CIF-dictionaries/cif_core.dic dictionary named
'cif_core.dic' version 2.4.1 from 2010-06-29.

Automatic conversion script
Id: cif_fix_values 1715 2011-07-08 13:25:40Z adriana 
;
_cod_original_cell_volume 5174(3)
_cod_original_sg_symbol_H-M Pca2(1)
_cod_database_code 4076384

loop_
_symmetry_equiv_pos_as_xyz
'x, y, z'
'-x, -y, z+1/2'
'x+1/2, -y, z'
'-x+1/2, y, z+1/2'

loop_
_atom_site_label
_atom_site_type_symbol
_atom_site_fract_x
_atom_site_fract_y
_atom_site_fract_z
_atom_site_U_iso_or_equiv
_atom_site_adp_type
_atom_site_occupancy
_atom_site_symmetry_multiplicity
_atom_site_calc_flag
_atom_site_refinement_flags
Ni1 Ni 0.317422(19) 0.54159(4) -0.01531(3) 0.03531(13) Uani 1 1 d .
N1 N 0.26495(15) 0.5631(3) 0.06588(19) 0.0392(9) Uani 1 1 d .
N2 N 0.1965(2) 0.6761(4) 0.1228(3) 0.0730(14) Uani 1 1 d D
H2' H 0.2114(16) 0.654(3) 0.1592(13) 0.023(11) Uiso 1 1 d D
N3 N 0.32337(13) 0.3819(2) -0.0126(3) 0.0369(7) Uani 1 1 d .
N4 N 0.37737(19) 0.2265(3) -0.0509(3) 0.0615(12) Uani 1 1 d D
H4' H 0.3470(8) 0.183(2) -0.047(3) 0.065(16) Uiso 1 1 d D
B1 B 0.2123(2) 0.6461(4) -0.0700(2) 0.0364(12) Uani 1 1 d .
H1 H 0.1955 0.5615 -0.0734 0.044 Uiso 1 1 calc R
B2 B 0.2669(2) 0.7011(4) -0.1274(3) 0.0457(13) Uani 1 1 d .
H2 H 0.2859 0.6524 -0.1699 0.055 Uiso 1 1 calc R
B3 B 0.3124(2) 0.7943(4) -0.0833(3) 0.0471(13) Uani 1 1 d .
H3 H 0.3610 0.8071 -0.0971 0.057 Uiso 1 1 calc R
B4 B 0.2890(2) 0.7984(4) 0.0011(3) 0.0440(14) Uani 1 1 d .
H4 H 0.3214 0.8119 0.0436 0.053 Uiso 1 1 calc R
B5 B 0.2109(2) 0.8502(4) 0.0020(3) 0.0428(13) Uani 1 1 d .
H5 H 0.1928 0.8987 0.0451 0.051 Uiso 1 1 calc R
B6 B 0.1640(2) 0.7544(4) -0.0430(3) 0.0412(12) Uani 1 1 d .
H6 H 0.1155 0.7404 -0.0292 0.049 Uiso 1 1 calc R
B7 B 0.1890(2) 0.7489(4) -0.1280(3) 0.0473(13) Uani 1 1 d .
H7 H 0.1572 0.7316 -0.1707 0.057 Uiso 1 1 calc R
B8 B 0.2513(3) 0.8432(4) -0.1363(3) 0.0540(14) Uani 1 1 d .
H8 H 0.2593 0.8883 -0.1843 0.065 Uiso 1 1 calc R
B9 B 0.2659(2) 0.9037(4) -0.0548(3) 0.0466(13) Uani 1 1 d .
H9 H 0.2839 0.9873 -0.0495 0.056 Uiso 1 1 calc R
B10 B 0.1879(2) 0.8749(4) -0.0823(3) 0.0496(14) Uani 1 1 d .
H10 H 0.1549 0.9402 -0.0949 0.060 Uiso 1 1 calc R
B11 B 0.4454(2) 0.5045(4) 0.0008(3) 0.0499(16) Uani 1 1 d .
H11 H 0.4342 0.5011 0.0558 0.060 Uiso 1 1 calc R
B12 B 0.4497(2) 0.6291(4) -0.0465(3) 0.0485(14) Uani 1 1 d .
H12 H 0.4410 0.7084 -0.0217 0.058 Uiso 1 1 calc R
B13 B 0.4263(2) 0.6038(5) -0.1310(3) 0.0521(14) Uani 1 1 d .
H13 H 0.4025 0.6669 -0.1613 0.062 Uiso 1 1 calc R
B14 B 0.4063(2) 0.4688(4) -0.1398(3) 0.0429(12) Uani 1 1 d .
H14 H 0.3692 0.4420 -0.1745 0.051 Uiso 1 1 calc R
B15 B 0.4739(3) 0.3889(5) -0.1246(3) 0.0536(15) Uani 1 1 d .
H15 H 0.4810 0.3097 -0.1501 0.064 Uiso 1 1 calc R
B16 B 0.4978(2) 0.4079(5) -0.0403(3) 0.0587(18) Uani 1 1 d .
H16 H 0.5202 0.3420 -0.0112 0.070 Uiso 1 1 calc R
B17 B 0.5174(2) 0.5508(5) -0.0308(4) 0.063(2) Uani 1 1 d .
H17 H 0.5534 0.5789 0.0048 0.075 Uiso 1 1 calc R
B18 B 0.5067(3) 0.6115(5) -0.1102(3) 0.0568(16) Uani 1 1 d .
H18 H 0.5366 0.6794 -0.1262 0.068 Uiso 1 1 calc R
B19 B 0.4784(3) 0.5140(5) -0.1689(3) 0.0519(14) Uani 1 1 d .
H19 H 0.4890 0.5187 -0.2240 0.062 Uiso 1 1 calc R
B20 B 0.5347(2) 0.4768(5) -0.1085(3) 0.0585(17) Uani 1 1 d .
H20 H 0.5821 0.4564 -0.1239 0.070 Uiso 1 1 calc R
C1 C 0.28714(18) 0.6797(3) -0.0453(2) 0.0389(10) Uani 1 1 d .
C2 C 0.22619(18) 0.7118(3) 0.0049(2) 0.0361(10) Uani 1 1 d .
C3 C 0.2277(2) 0.6428(4) 0.0679(2) 0.0399(11) Uani 1 1 d .
C4 C 0.2863(2) 0.5022(4) 0.1270(2) 0.0437(10) Uani 1 1 d .
H4A H 0.3111 0.4418 0.1088 0.052 Uiso 1 1 calc R
C5 C 0.2405(2) 0.4487(4) 0.1763(3) 0.0569(13) Uani 1 1 d .
H5A H 0.2167 0.5048 0.1994 0.068 Uiso 1 1 calc R
H5B H 0.2121 0.4031 0.1506 0.068 Uiso 1 1 calc R
C6 C 0.2739(3) 0.3799(4) 0.2289(3) 0.0711(16) Uani 1 1 d .
H6A H 0.2440 0.3496 0.2606 0.085 Uiso 1 1 calc R
H6B H 0.2939 0.3195 0.2057 0.085 Uiso 1 1 calc R
C7 C 0.3200(3) 0.4413(5) 0.2677(3) 0.0796(18) Uani 1 1 d .
H7A H 0.3427 0.3913 0.2968 0.096 Uiso 1 1 calc R
H7B H 0.2992 0.4936 0.2971 0.096 Uiso 1 1 calc R
C8 C 0.3643(3) 0.5008(6) 0.2224(3) 0.0816(18) Uani 1 1 d .
H8A H 0.3902 0.4481 0.1990 0.098 Uiso 1 1 calc R
H8B H 0.3906 0.5466 0.2504 0.098 Uiso 1 1 calc R
C9 C 0.3315(2) 0.5718(4) 0.1691(3) 0.0618(14) Uani 1 1 d .
H9A H 0.3616 0.6047 0.1387 0.074 Uiso 1 1 calc R
H9B H 0.3092 0.6300 0.1920 0.074 Uiso 1 1 calc R
C10 C 0.1386(2) 0.7364(4) 0.1302(3) 0.0528(12) Uani 1 1 d .
H10A H 0.1296 0.7736 0.0868 0.063 Uiso 1 1 calc R
C11 C 0.0872(3) 0.6586(5) 0.1459(4) 0.089(2) Uani 1 1 d .
H11A H 0.0974 0.6163 0.1864 0.107 Uiso 1 1 calc R
H11B H 0.0819 0.6083 0.1079 0.107 Uiso 1 1 calc R
C12 C 0.0262(3) 0.7212(8) 0.1583(5) 0.124(3) Uani 1 1 d .
H12A H 0.0127 0.7539 0.1155 0.149 Uiso 1 1 calc R
H12B H -0.0053 0.6700 0.1729 0.149 Uiso 1 1 calc R
C13 C 0.0328(4) 0.8095(8) 0.2118(5) 0.120(3) Uani 1 1 d .
H13A H -0.0047 0.8523 0.2131 0.144 Uiso 1 1 calc R
H13B H 0.0381 0.7757 0.2564 0.144 Uiso 1 1 calc R
C14 C 0.0865(4) 0.8846(6) 0.1982(4) 0.113(3) Uani 1 1 d .
H14A H 0.0920 0.9330 0.2372 0.135 Uiso 1 1 calc R
H14B H 0.0777 0.9292 0.1583 0.135 Uiso 1 1 calc R
C15 C 0.1453(3) 0.8214(5) 0.1862(3) 0.0862(19) Uani 1 1 d .
H15A H 0.1573 0.7855 0.2285 0.103 Uiso 1 1 calc R
H15B H 0.1778 0.8720 0.1737 0.103 Uiso 1 1 calc R
C16 C 0.39310(18) 0.5377(3) -0.0647(2) 0.0356(9) Uani 1 1 d .
C17 C 0.42221(18) 0.4114(3) -0.0616(2) 0.0373(10) Uani 1 1 d .
C18 C 0.37217(18) 0.3334(4) -0.0388(2) 0.0418(11) Uani 1 1 d .
C19 C 0.26461(19) 0.3222(3) -0.0002(2) 0.0438(12) Uani 1 1 d .
H19A H 0.2374 0.3766 0.0209 0.053 Uiso 1 1 calc R
C20 C 0.2656(2) 0.2260(4) 0.0518(3) 0.0609(14) Uani 1 1 d .
H20A H 0.2876 0.1646 0.0320 0.073 Uiso 1 1 calc R
H20B H 0.2871 0.2483 0.0931 0.073 Uiso 1 1 calc R
C21 C 0.2004(3) 0.1918(5) 0.0695(4) 0.094(2) Uani 1 1 d .
H21A H 0.1795 0.2512 0.0929 0.113 Uiso 1 1 calc R
H21B H 0.2015 0.1294 0.1002 0.113 Uiso 1 1 calc R
C22 C 0.1649(3) 0.1617(5) 0.0034(4) 0.096(3) Uani 1 1 d .
H22A H 0.1226 0.1448 0.0151 0.115 Uiso 1 1 calc R
H22B H 0.1832 0.0967 -0.0165 0.115 Uiso 1 1 calc R
C23 C 0.1656(3) 0.2558(5) -0.0513(4) 0.093(2) Uani 1 1 d .
H23A H 0.1459 0.2307 -0.0931 0.111 Uiso 1 1 calc R
H23B H 0.1426 0.3179 -0.0341 0.111 Uiso 1 1 calc R
C24 C 0.2325(2) 0.2912(4) -0.0672(3) 0.0615(14) Uani 1 1 d .
H24A H 0.2544 0.2317 -0.0892 0.074 Uiso 1 1 calc R
H24B H 0.2323 0.3532 -0.0983 0.074 Uiso 1 1 calc R
C25 C 0.4321(2) 0.1558(4) -0.0558(3) 0.0487(12) Uani 1 1 d D
H25 H 0.4682 0.2029 -0.0620 0.058 Uiso 1 1 calc R
C26 C 0.4279(2) 0.0829(5) -0.1159(3) 0.0739(17) Uani 1 1 d .
H26A H 0.4222 0.1261 -0.1572 0.089 Uiso 1 1 calc R
H26B H 0.3927 0.0348 -0.1110 0.089 Uiso 1 1 calc R
C27 C 0.4870(4) 0.0146(8) -0.1225(5) 0.124(3) Uani 1 1 d .
H27A H 0.4839 -0.0332 -0.1620 0.149 Uiso 1 1 calc R
H27B H 0.5220 0.0626 -0.1292 0.149 Uiso 1 1 calc R
C28 C 0.4960(3) -0.0500(5) -0.0612(6) 0.123(3) Uani 1 1 d .
H28A H 0.5338 -0.0919 -0.0656 0.148 Uiso 1 1 calc R
H28B H 0.4621 -0.1010 -0.0563 0.148 Uiso 1 1 calc R
C29 C 0.4999(3) 0.0223(6) 0.0033(4) 0.101(3) Uani 1 1 d .
H29A H 0.5036 -0.0229 0.0439 0.122 Uiso 1 1 calc R
H29B H 0.5357 0.0695 0.0007 0.122 Uiso 1 1 calc R
C30 C 0.4420(3) 0.0903(5) 0.0072(3) 0.0800(18) Uani 1 1 d .
H30A H 0.4069 0.0425 0.0142 0.096 Uiso 1 1 calc R
H30B H 0.4446 0.1390 0.0464 0.096 Uiso 1 1 calc R

loop_
_atom_site_aniso_label
_atom_site_aniso_U_11
_atom_site_aniso_U_22
_atom_site_aniso_U_33
_atom_site_aniso_U_23
_atom_site_aniso_U_13
_atom_site_aniso_U_12
Ni1 0.0308(2) 0.0367(2) 0.0384(3) 0.0003(3) 0.0040(3) 0.0028(2)
N1 0.0354(19) 0.039(2) 0.044(2) -0.0059(16) 0.0000(17) 0.0057(16)
N2 0.080(3) 0.092(4) 0.046(3) 0.010(3) 0.009(3) 0.041(3)
N3 0.0317(16) 0.0374(16) 0.0417(19) -0.003(2) 0.006(2) 0.0013(13)
N4 0.045(2) 0.044(2) 0.095(3) -0.007(2) 0.019(2) 0.002(2)
B1 0.032(3) 0.044(3) 0.033(3) -0.005(2) 0.001(2) 0.001(2)
B2 0.048(3) 0.047(3) 0.042(3) 0.000(2) 0.009(3) 0.006(2)
B3 0.039(3) 0.034(3) 0.068(4) 0.004(2) 0.005(3) 0.000(2)
B4 0.039(2) 0.043(3) 0.050(4) -0.007(2) -0.004(2) 0.002(2)
B5 0.050(3) 0.035(2) 0.044(4) -0.007(2) 0.005(2) 0.012(2)
B6 0.033(3) 0.041(3) 0.050(3) 0.005(2) 0.003(2) 0.009(2)
B7 0.038(3) 0.051(3) 0.053(4) 0.001(3) -0.005(3) 0.001(2)
B8 0.063(4) 0.045(3) 0.054(4) 0.012(3) 0.012(3) 0.003(3)
B9 0.043(3) 0.040(3) 0.056(4) 0.002(3) 0.006(3) 0.003(2)
B10 0.044(3) 0.038(3) 0.066(4) 0.003(3) -0.001(3) 0.007(2)
B11 0.038(3) 0.054(3) 0.057(5) 0.008(3) 0.005(3) -0.002(2)
B12 0.040(3) 0.046(3) 0.059(4) 0.001(3) 0.002(3) -0.004(2)
B13 0.042(3) 0.060(3) 0.055(4) 0.016(3) 0.005(3) 0.008(3)
B14 0.045(3) 0.048(3) 0.036(3) 0.001(2) 0.002(2) 0.008(2)
B15 0.051(3) 0.059(4) 0.050(4) 0.006(3) 0.014(3) 0.016(3)
B16 0.035(3) 0.052(3) 0.089(5) -0.005(3) -0.001(3) 0.011(2)
B17 0.030(2) 0.066(3) 0.091(6) 0.019(4) 0.003(3) -0.007(3)
B18 0.043(3) 0.060(4) 0.068(4) 0.013(3) 0.006(3) -0.004(3)
B19 0.049(3) 0.063(4) 0.044(3) 0.008(3) 0.006(3) 0.009(3)
B20 0.035(3) 0.061(4) 0.079(5) 0.013(3) 0.014(3) 0.007(3)
C1 0.031(2) 0.040(2) 0.045(3) -0.0065(19) 0.008(2) -0.0050(18)
C2 0.036(2) 0.038(2) 0.035(3) -0.0072(18) 0.0012(17) 0.0039(18)
C3 0.038(3) 0.040(2) 0.042(3) -0.005(2) 0.000(2) 0.008(2)
C4 0.049(3) 0.050(2) 0.032(2) 0.004(2) 0.000(2) 0.010(2)
C5 0.060(3) 0.062(3) 0.048(3) 0.002(3) 0.011(2) 0.000(3)
C6 0.090(4) 0.067(3) 0.056(4) 0.013(3) 0.006(3) 0.016(3)
C7 0.100(5) 0.090(5) 0.049(3) 0.010(3) 0.001(3) 0.024(4)
C8 0.075(4) 0.106(5) 0.064(4) -0.006(4) -0.015(3) 0.017(4)
C9 0.054(3) 0.071(4) 0.060(4) -0.008(3) -0.001(3) 0.003(3)
C10 0.048(3) 0.060(3) 0.051(3) 0.002(3) 0.003(2) 0.015(2)
C11 0.087(5) 0.089(5) 0.091(5) 0.013(4) -0.006(4) 0.009(4)
C12 0.074(5) 0.146(8) 0.151(9) 0.067(7) 0.018(5) 0.024(5)
C13 0.109(6) 0.148(8) 0.105(7) 0.020(6) 0.019(5) 0.059(6)
C14 0.139(7) 0.101(6) 0.099(6) -0.017(4) -0.003(5) 0.064(5)
C15 0.083(4) 0.110(5) 0.065(4) -0.002(4) -0.007(3) 0.012(4)
C16 0.035(2) 0.044(2) 0.029(2) 0.0021(19) 0.0021(18) 0.0044(19)
C17 0.032(2) 0.047(2) 0.033(3) 0.0016(19) 0.0041(19) 0.0034(19)
C18 0.038(2) 0.044(3) 0.043(3) -0.0027(19) 0.0026(19) 0.006(2)
C19 0.035(2) 0.039(2) 0.058(4) -0.007(2) 0.006(2) -0.0012(18)
C20 0.061(3) 0.051(3) 0.070(4) 0.003(3) 0.004(3) -0.013(3)
C21 0.084(5) 0.070(4) 0.129(7) 0.013(4) 0.043(5) -0.019(4)
C22 0.049(3) 0.087(5) 0.150(8) -0.039(5) 0.015(4) -0.014(3)
C23 0.049(3) 0.084(5) 0.145(7) -0.028(5) -0.024(4) 0.000(3)
C24 0.055(3) 0.057(3) 0.072(4) -0.010(3) -0.014(3) 0.009(3)
C25 0.038(2) 0.048(3) 0.060(3) -0.002(2) 0.010(2) 0.007(2)
C26 0.059(3) 0.080(4) 0.083(4) -0.024(3) -0.008(3) 0.014(3)
C27 0.087(5) 0.130(7) 0.156(8) -0.084(7) -0.025(5) 0.038(5)
C28 0.070(4) 0.065(4) 0.234(11) -0.020(6) -0.043(6) 0.027(4)
C29 0.074(4) 0.098(5) 0.132(8) 0.025(5) -0.023(4) 0.011(4)
C30 0.067(4) 0.088(4) 0.085(5) 0.009(3) 0.004(3) -0.004(3)

loop_
_atom_type_symbol
_atom_type_description
_atom_type_scat_dispersion_real
_atom_type_scat_dispersion_imag
_atom_type_scat_source
C C 0.0033 0.0016 'International Tables Vol C Tables 4.2.6.8 and 6.1.1.4'
H H 0.0000 0.0000 'International Tables Vol C Tables 4.2.6.8 and 6.1.1.4'
B B 0.0013 0.0007 'International Tables Vol C Tables 4.2.6.8 and 6.1.1.4'
N N 0.0061 0.0033 'International Tables Vol C Tables 4.2.6.8 and 6.1.1.4'
Ni Ni 0.3393 1.1124 'International Tables Vol C Tables 4.2.6.8 and 6.1.1.4'

loop_
_geom_angle_atom_site_label_1
_geom_angle_atom_site_label_2
_geom_angle_atom_site_label_3
_geom_angle
C16 Ni1 C1 99.46(17)
C16 Ni1 N3 86.09(16)
C1 Ni1 N3 156.31(17)
C16 Ni1 N1 155.40(15)
C1 Ni1 N1 85.91(16)
N3 Ni1 N1 98.63(16)
C3 N1 C4 124.3(4)
C3 N1 Ni1 119.8(3)
C4 N1 Ni1 113.5(3)
C3 N2 C10 132.1(5)
C18 N3 C19 122.0(3)
C18 N3 Ni1 119.5(3)
C19 N3 Ni1 115.9(2)
C18 N4 C25 131.0(4)
C2 B1 C1 59.0(2)
C2 B1 B2 104.2(3)
C1 B1 B2 57.2(3)
C2 B1 B7 105.4(4)
C1 B1 B7 106.0(3)
B2 B1 B7 61.0(3)
C2 B1 B6 59.6(3)
C1 B1 B6 107.1(3)
B2 B1 B6 107.5(4)
B7 B1 B6 59.1(3)
C1 B2 B3 58.9(3)
C1 B2 B1 60.8(3)
B3 B2 B1 108.6(4)
C1 B2 B8 107.2(4)
B3 B2 B8 61.0(3)
B1 B2 B8 107.9(4)
C1 B2 B7 107.8(4)
B3 B2 B7 109.0(4)
B1 B2 B7 59.6(3)
B8 B2 B7 60.0(3)
C1 B3 B4 60.5(3)
C1 B3 B2 58.9(3)
B4 B3 B2 108.9(4)
C1 B3 B9 108.0(4)
B4 B3 B9 60.6(3)
B2 B3 B9 109.3(4)
C1 B3 B8 107.1(4)
B4 B3 B8 108.9(4)
B2 B3 B8 60.8(3)
B9 B3 B8 60.2(3)
C1 B4 B3 58.5(3)
C1 B4 C2 58.9(2)
B3 B4 C2 104.8(3)
C1 B4 B9 106.8(4)
B3 B4 B9 60.9(3)
C2 B4 B9 104.6(3)
C1 B4 B5 106.4(3)
B3 B4 B5 107.3(4)
C2 B4 B5 58.4(3)
B9 B4 B5 58.9(3)
C2 B5 B10 104.8(3)
C2 B5 B9 104.8(3)
B10 B5 B9 62.3(3)
C2 B5 B6 58.7(3)
B10 B5 B6 59.1(3)
B9 B5 B6 108.8(4)
C2 B5 B4 58.4(2)
B10 B5 B4 108.6(4)
B9 B5 B4 59.1(3)
B6 B5 B4 107.4(3)
C2 B6 B10 105.2(4)
C2 B6 B7 105.0(3)
B10 B6 B7 61.4(3)
C2 B6 B1 58.0(3)
B10 B6 B1 109.1(4)
B7 B6 B1 60.3(3)
C2 B6 B5 59.0(3)
B10 B6 B5 59.3(3)
B7 B6 B5 108.4(4)
B1 B6 B5 107.5(3)
B6 B7 B1 60.6(3)
B6 B7 B10 59.2(3)
B1 B7 B10 107.5(4)
B6 B7 B8 107.2(4)
B1 B7 B8 107.5(4)
B10 B7 B8 59.7(3)
B6 B7 B2 107.4(4)
B1 B7 B2 59.4(3)
B10 B7 B2 107.0(4)
B8 B7 B2 59.7(3)
B10 B8 B9 61.3(3)
B10 B8 B2 107.7(4)
B9 B8 B2 106.5(4)
B10 B8 B3 107.9(4)
B9 B8 B3 59.4(3)
B2 B8 B3 58.2(3)
B10 B8 B7 60.0(3)
B9 B8 B7 108.9(4)
B2 B8 B7 60.3(3)
B3 B8 B7 107.1(4)
B5 B9 B4 62.0(3)
B5 B9 B3 107.7(4)
B4 B9 B3 58.5(3)
B5 B9 B8 106.6(4)
B4 B9 B8 107.4(4)
B3 B9 B8 60.4(3)
B5 B9 B10 58.5(3)
B4 B9 B10 107.9(4)
B3 B9 B10 107.1(4)
B8 B9 B10 59.2(3)
B6 B10 B5 61.6(3)
B6 B10 B8 107.9(4)
B5 B10 B8 107.4(4)
B6 B10 B7 59.3(3)
B5 B10 B7 108.5(4)
B8 B10 B7 60.3(3)
B6 B10 B9 108.2(4)
B5 B10 B9 59.1(3)
B8 B10 B9 59.5(3)
B7 B10 B9 107.7(4)
C17 B11 C16 57.1(3)
C17 B11 B17 102.8(4)
C16 B11 B17 104.1(4)
C17 B11 B12 102.4(4)
C16 B11 B12 57.4(3)
B17 B11 B12 60.1(3)
C17 B11 B16 56.6(3)
C16 B11 B16 103.5(4)
B17 B11 B16 60.4(3)
B12 B11 B16 107.2(4)
C16 B12 B13 58.4(3)
C16 B12 B18 106.2(4)
B13 B12 B18 61.4(3)
C16 B12 B17 106.2(4)
B13 B12 B17 107.8(4)
B18 B12 B17 58.5(3)
C16 B12 B11 60.5(3)
B13 B12 B11 108.6(4)
B18 B12 B11 107.2(4)
B17 B12 B11 59.6(3)
C16 B13 B14 60.4(3)
C16 B13 B19 107.4(4)
B14 B13 B19 61.0(3)
C16 B13 B12 59.2(3)
B14 B13 B12 109.7(4)
B19 B13 B12 108.8(4)
C16 B13 B18 105.5(4)
B14 B13 B18 108.6(4)
B19 B13 B18 59.8(3)
B12 B13 B18 59.7(3)
C17 B14 C16 58.4(3)
C17 B14 B13 104.7(4)
C16 B14 B13 58.9(3)
C17 B14 B19 103.7(4)
C16 B14 B19 105.6(4)
B13 B14 B19 60.2(3)
C17 B14 B15 57.5(3)
C16 B14 B15 105.3(4)
B13 B14 B15 107.6(4)
B19 B14 B15 59.6(3)
C17 B15 B20 105.9(4)
C17 B15 B16 59.2(3)
B20 B15 B16 61.2(4)
C17 B15 B19 104.6(4)
B20 B15 B19 60.4(3)
B16 B15 B19 109.3(4)
C17 B15 B14 59.0(3)
B20 B15 B14 108.4(4)
B16 B15 B14 109.2(4)
B19 B15 B14 59.2(3)
C17 B16 B15 58.8(3)
C17 B16 B20 104.1(4)
B15 B16 B20 59.3(4)
C17 B16 B17 103.2(4)
B15 B16 B17 107.3(5)
B20 B16 B17 60.6(4)
C17 B16 B11 59.2(3)
B15 B16 B11 108.4(4)
B20 B16 B11 107.7(4)
B17 B16 B11 58.4(3)
B18 B17 B11 109.2(4)
B18 B17 B12 60.3(3)
B11 B17 B12 60.3(3)
B18 B17 B20 59.6(4)
B11 B17 B20 108.3(4)
B12 B17 B20 107.3(4)
B18 B17 B16 106.9(5)
B11 B17 B16 61.2(3)
B12 B17 B16 107.9(4)
B20 B17 B16 58.5(3)
B17 B18 B20 62.2(4)
B17 B18 B19 109.6(4)
B20 B18 B19 59.9(3)
B17 B18 B12 61.2(3)
B20 B18 B12 110.1(4)
B19 B18 B12 107.1(4)
B17 B18 B13 108.1(4)
B20 B18 B13 106.9(4)
B19 B18 B13 58.6(3)
B12 B18 B13 59.0(3)
B13 B19 B14 58.9(3)
B13 B19 B20 109.4(4)
B14 B19 B20 108.8(4)
B13 B19 B15 107.8(4)
B14 B19 B15 61.2(3)
B20 B19 B15 59.0(3)
B13 B19 B18 61.6(3)
B14 B19 B18 108.4(4)
B20 B19 B18 59.9(3)
B15 B19 B18 106.8(4)
B15 B20 B18 108.4(4)
B15 B20 B19 60.6(3)
B18 B20 B19 60.2(3)
B15 B20 B16 59.5(3)
B18 B20 B16 107.8(4)
B19 B20 B16 108.1(4)
B15 B20 B17 107.8(4)
B18 B20 B17 58.2(3)
B19 B20 B17 106.7(4)
B16 B20 B17 60.9(3)
B3 C1 B2 62.3(3)
B3 C1 C2 108.4(3)
B2 C1 C2 108.1(3)
B3 C1 B4 61.0(3)
B2 C1 B4 112.1(3)
C2 C1 B4 61.0(3)
B3 C1 B1 112.3(3)
B2 C1 B1 62.0(3)
C2 C1 B1 59.0(2)
B4 C1 B1 111.6(3)
B3 C1 Ni1 139.9(3)
B2 C1 Ni1 121.4(3)
C2 C1 Ni1 107.3(3)
B4 C1 Ni1 125.7(3)
B1 C1 Ni1 101.4(3)
C3 C2 C1 109.2(3)
C3 C2 B1 116.4(3)
C1 C2 B1 62.0(3)
C3 C2 B6 129.4(4)
C1 C2 B6 111.7(3)
B1 C2 B6 62.4(3)
C3 C2 B4 111.5(3)
C1 C2 B4 60.1(2)
B1 C2 B4 113.2(3)
B6 C2 B4 114.1(3)
C3 C2 B5 125.9(3)
C1 C2 B5 111.1(3)
B1 C2 B5 113.8(3)
B6 C2 B5 62.3(3)
B4 C2 B5 63.1(3)
N1 C3 N2 125.8(5)
N1 C3 C2 115.1(4)
N2 C3 C2 118.5(4)
N1 C4 C5 121.2(4)
N1 C4 C9 110.5(4)
C5 C4 C9 108.5(4)
C6 C5 C4 110.6(4)
C7 C6 C5 113.1(5)
C6 C7 C8 112.7(5)
C7 C8 C9 112.2(5)
C8 C9 C4 110.2(5)
N2 C10 C11 109.8(4)
N2 C10 C15 109.6(4)
C11 C10 C15 111.1(5)
C10 C11 C12 110.7(5)
C13 C12 C11 112.4(7)
C14 C13 C12 113.0(7)
C13 C14 C15 111.6(6)
C14 C15 C10 112.5(5)
C17 C16 B13 108.1(3)
C17 C16 B12 109.1(3)
B13 C16 B12 62.3(3)
C17 C16 B14 60.8(3)
B13 C16 B14 60.7(3)
B12 C16 B14 112.5(3)
C17 C16 B11 61.0(3)
B13 C16 B11 113.1(3)
B12 C16 B11 62.1(3)
B14 C16 B11 113.5(3)
C17 C16 Ni1 109.3(2)
B13 C16 Ni1 138.1(3)
B12 C16 Ni1 120.1(3)
B14 C16 Ni1 126.0(3)
B11 C16 Ni1 101.3(3)
C18 C17 C16 108.8(3)
C18 C17 B15 126.1(4)
C16 C17 B15 112.1(3)
C18 C17 B16 127.4(4)
C16 C17 B16 113.5(3)
B15 C17 B16 61.9(3)
C18 C17 B14 112.0(3)
C16 C17 B14 60.8(2)
B15 C17 B14 63.5(3)
B16 C17 B14 115.1(4)
C18 C17 B11 114.5(4)
C16 C17 B11 61.9(3)
B15 C17 B11 115.0(3)
B16 C17 B11 64.2(3)
B14 C17 B11 114.3(3)
N3 C18 N4 125.4(4)
N3 C18 C17 114.0(4)
N4 C18 C17 120.4(4)
N3 C19 C24 111.9(4)
N3 C19 C20 117.8(4)
C24 C19 C20 112.0(4)
C21 C20 C19 110.2(5)
C20 C21 C22 109.9(5)
C21 C22 C23 112.8(5)
C24 C23 C22 110.6(5)
C19 C24 C23 109.0(5)
N4 C25 C26 111.0(4)
N4 C25 C30 112.4(4)
C26 C25 C30 109.9(4)
C25 C26 C27 110.1(5)
C28 C27 C26 110.1(7)
C27 C28 C29 111.5(6)
C30 C29 C28 108.3(5)
C25 C30 C29 112.1(5)

loop_
_geom_bond_atom_site_label_1
_geom_bond_atom_site_label_2
_geom_bond_distance
Ni1 C16 1.904(4)
Ni1 C1 1.905(4)
Ni1 N3 1.959(3)
Ni1 N1 1.967(4)
N1 C3 1.268(5)
N1 C4 1.478(6)
N2 C3 1.331(6)
N2 C10 1.463(6)
N3 C18 1.317(5)
N3 C19 1.489(5)
N4 C18 1.334(6)
N4 C25 1.473(6)
B1 C2 1.693(6)
B1 C1 1.743(6)
B1 B2 1.762(7)
B1 B7 1.765(7)
B1 B6 1.770(7)
B2 C1 1.678(7)
B2 B3 1.735(8)
B2 B8 1.781(7)
B2 B7 1.791(7)
B3 C1 1.678(6)
B3 B4 1.721(8)
B3 B9 1.764(7)
B3 B8 1.784(8)
B4 C1 1.711(6)
B4 C2 1.728(6)
B4 B9 1.759(7)
B4 B5 1.809(7)
B5 C2 1.728(6)
B5 B10 1.745(8)
B5 B9 1.756(7)
B5 B6 1.784(7)
B6 C2 1.722(6)
B6 B10 1.742(7)
B6 B7 1.744(8)
B7 B10 1.781(8)
B7 B8 1.785(8)
B8 B10 1.774(8)
B8 B9 1.780(8)
B9 B10 1.811(8)
B11 C17 1.741(7)
B11 C16 1.757(7)
B11 B17 1.772(7)
B11 B12 1.784(8)
B11 B16 1.824(8)
B12 C16 1.700(7)
B12 B13 1.752(8)
B12 B18 1.765(8)
B12 B17 1.780(7)
B13 C16 1.685(7)
B13 B14 1.717(8)
B13 B19 1.740(8)
B13 B18 1.795(8)
B14 C17 1.712(7)
B14 C16 1.713(6)
B14 B19 1.754(8)
B14 B15 1.788(7)
B15 C17 1.684(7)
B15 B20 1.731(9)
B15 B16 1.736(9)
B15 B19 1.760(8)
B16 C17 1.692(7)
B16 B20 1.765(9)
B16 B17 1.810(8)
B17 B18 1.731(9)
B17 B20 1.803(10)
B18 B20 1.757(8)
B18 B19 1.764(9)
B19 B20 1.757(8)
C1 C2 1.691(5)
C2 C3 1.490(6)
C4 C5 1.530(6)
C4 C9 1.536(7)
C5 C6 1.511(7)
C6 C7 1.462(8)
C7 C8 1.494(8)
C8 C9 1.530(8)
C10 C11 1.500(8)
C10 C15 1.514(7)
C11 C12 1.548(9)
C12 C13 1.507(11)
C13 C14 1.507(10)
C14 C15 1.511(8)
C16 C17 1.671(6)
C17 C18 1.513(6)
C19 C24 1.529(6)
C19 C20 1.552(6)
C20 C21 1.515(7)
C21 C22 1.546(10)
C22 C23 1.568(9)
C23 C24 1.545(8)
C25 C26 1.475(7)
C25 C30 1.481(7)
C26 C27 1.534(8)
C27 C28 1.445(12)
C28 C29 1.539(10)
C29 C30 1.509(8)

loop_
_platon_squeeze_void_nr
_platon_squeeze_void_average_x
_platon_squeeze_void_average_y
_platon_squeeze_void_average_z
_platon_squeeze_void_volume
_platon_squeeze_void_count_electrons
_platon_squeeze_void_content
1 0.311 0.000 0.198 875 121 ' '
2 0.189 0.000 0.698 875 121 ' '
3 0.667 0.400 0.260 7 0 ' '
4 0.833 0.400 0.760 7 0 ' '
5 0.167 0.600 0.260 7 0 ' '
6 0.333 0.600 0.760 7 0 ' '
